data_4125654
loop_
_publ_author_name
'Ertl, Cathrin D.'
'Momblona, Cristina'
'Perteg\'as, Antonio'
'Junquera-Hern\'andez, Jos\'e M'
'La-Placa, Maria-Grazia'
'Prescimone, Alessandro'
'Ort\'i, Enrique'
'Housecroft, Catherine E.'
'Constable, Edwin C.'
'Bolink, Henk J.'

_publ_section_title
;
 Highly Stable Red-Light-Emitting Electrochemical Cells.
;
_journal_issue 8
_journal_name_full 'Journal of the American Chemical Society'
_journal_page_first 3237
_journal_page_last 3248
_journal_paper_doi 10.1021/jacs.6b13311
_journal_volume 139
_journal_year 2017
_chemical_absolute_configuration ad
_chemical_compound_source 'Cathrin Ertl'
_chemical_formula_moiety 'C34 H24 F6 Ir1 N6 P1 S2'
_chemical_formula_sum 'C34 H24 F6 Ir N6 P S2'
_chemical_formula_weight 917.92
_space_group_IT_number 43
_symmetry_cell_setting orthorhombic
_symmetry_space_group_name_Hall 'F 2 -2d'
_symmetry_space_group_name_H-M 'F d d 2'
_atom_sites_solution_hydrogens difmap
_atom_sites_solution_primary direct
_audit_creation_date 2015-11-10
_audit_creation_method CRYSTALS_ver_14.61_build_5555
_cell_angle_alpha 90
_cell_angle_beta 90
_cell_angle_gamma 90
_cell_formula_units_Z 8
_cell_length_a 12.2991(19)
_cell_length_b 13.340(2)
_cell_length_c 40.350(7)
_cell_measurement_reflns_used 9990
_cell_measurement_temperature 123
_cell_measurement_theta_max 69
_cell_measurement_theta_min 5
_cell_volume 6620.2(18)
_computing_cell_refinement 'Apex2 (Bruker AXS, 2006)'
_computing_data_collection 'Apex2 (Bruker AXS, 2006)'
_computing_data_reduction 'Apex2 (Bruker AXS, 2006)'
_computing_molecular_graphics 'CAMERON (Watkin et al., 1996)'
_computing_publication_material 'CRYSTALS (Betteridge et al., 2003)'
_computing_structure_refinement 'CRYSTALS (Betteridge et al., 2003)'
_computing_structure_solution 'SIR92 (Altomare et al., 1994)'
_diffrn_ambient_temperature 123
_diffrn_measured_fraction_theta_full 0.995
_diffrn_measured_fraction_theta_max 0.976
_diffrn_measurement_device Area
_diffrn_measurement_device_type 'Bruker Kappa Apex2'
_diffrn_measurement_method '\f & \w scans'
_diffrn_radiation_monochromator graphite
_diffrn_radiation_type 'Cu K\a'
_diffrn_radiation_wavelength 1.54178
_diffrn_reflns_av_R_equivalents 0.030
_diffrn_reflns_limit_h_max 14
_diffrn_reflns_limit_h_min -14
_diffrn_reflns_limit_k_max 15
_diffrn_reflns_limit_k_min -15
_diffrn_reflns_limit_l_max 37
_diffrn_reflns_limit_l_min -48
_diffrn_reflns_number 10929
_diffrn_reflns_theta_full 68.000
_diffrn_reflns_theta_max 70.020
_diffrn_reflns_theta_min 5.012
_diffrn_standards_number 0
_exptl_absorpt_coefficient_mu 10.068
_exptl_absorpt_correction_T_max 0.67
_exptl_absorpt_correction_T_min 0.47
_exptl_absorpt_correction_type multi-scan
_exptl_absorpt_process_details 'SADABS (Siemens, 1996)'
_exptl_crystal_colour red
_exptl_crystal_density_diffrn 1.842
_exptl_crystal_density_method 'not measured'
_exptl_crystal_description block
_exptl_crystal_F_000 3584
_exptl_crystal_recrystallization_method
; 
 DCM / Et2O
;
_exptl_crystal_size_max 0.060
_exptl_crystal_size_mid 0.040
_exptl_crystal_size_min 0.040
_refine_diff_density_max 0.41
_refine_diff_density_min -0.35
_refine_ls_abs_structure_details 'Flack (1983), 1009 Friedel-pairs'
_refine_ls_abs_structure_Flack 0.032(8)
_refine_ls_extinction_method None
_refine_ls_goodness_of_fit_ref 0.9244
_refine_ls_hydrogen_treatment constr
_refine_ls_matrix_type full
_refine_ls_number_parameters 228
_refine_ls_number_reflns 2557
_refine_ls_number_restraints 1
_refine_ls_R_factor_all 0.0171
_refine_ls_R_factor_gt 0.0170
_refine_ls_shift/su_max 0.0004386
_refine_ls_shift/su_mean 0.0000515
_refine_ls_structure_factor_coef Fsqd
_refine_ls_weighting_details
;
 Method, part 1, Chebychev polynomial, (Watkin, 1994, Prince, 1982) 
 [weight] = 1.0/[A~0~*T~0~(x)+A~1~*T~1~(x) ... +A~n-1~]*T~n-1~(x)] 
 where A~i~ are the Chebychev coefficients listed below and x= Fcalc/Fmax 
 Method = Robust Weighting (Prince, 1982) 
 W = [weight] * [1-(deltaF/6*sigmaF)^2^]^2^ 
 A~i~ are: 
 2.40 3.27 1.16 
;
_refine_ls_weighting_scheme calc
_refine_ls_wR_factor_all 0.0405
_refine_ls_wR_factor_gt 0.0405
_refine_ls_wR_factor_ref 0.0405
_reflns_limit_h_max 14
_reflns_limit_h_min 0
_reflns_limit_k_max 15
_reflns_limit_k_min 0
_reflns_limit_l_max 37
_reflns_limit_l_min -48
_reflns_number_gt 2553
_reflns_number_total 2564
_reflns_threshold_expression I>2.0\s(I)
_oxford_diffrn_Wilson_B_factor 1.10
_oxford_diffrn_Wilson_scale 1323.61
_oxford_refine_ls_r_factor_ref 0.0171
_oxford_refine_ls_scale 0.0299995(16)
_oxford_reflns_number_all 2557
_oxford_reflns_threshold_expression_ref I>-10.0\s(I)
_oxford_structure_analysis_title 'Fdd2 in Fdd2'
_cod_data_source_file ja6b13311_si_004.cif
_cod_data_source_block CE431a_123K
_cod_original_cell_volume 6620.3(18)
_cod_original_sg_symbol_H-M 'F d d 2 '
_cod_original_formula_sum 'C34 H24 F6 Ir1 N6 P1 S2'
_cod_database_code 4125654

loop_
_symmetry_equiv_pos_as_xyz
x,y,z
x,y+1/2,z+1/2
x+1/2,y,z+1/2
x+1/2,y+1/2,z
-x+1/4,y+1/4,z+1/4
-x+1/4,y+3/4,z+3/4
-x+3/4,y+1/4,z+3/4
-x+3/4,y+3/4,z+1/4
x+1/4,-y+1/4,z+1/4
x+1/4,-y+3/4,z+3/4
x+3/4,-y+1/4,z+3/4
x+3/4,-y+3/4,z+1/4
-x+1/2,-y,z+1/2
-x+1/2,-y+1/2,z+1
-x+1,-y,z+1
-x+1,-y+1/2,z+1/2

loop_
_atom_site_label
_atom_site_type_symbol
_atom_site_fract_x
_atom_site_fract_y
_atom_site_fract_z
_atom_site_U_iso_or_equiv
_atom_site_occupancy
_atom_site_adp_type
_atom_site_refinement_flags_posn
_atom_site_refinement_flags_adp
C1 C -0.1786(2) -0.9436(2) 0.54107(9) 0.0147 1.0000 Uani . .
C2 C -0.1563(3) -1.0136(2) 0.51613(11) 0.0215 1.0000 Uani . .
C3 C -0.1187(3) -1.1064(2) 0.52605(10) 0.0258 1.0000 Uani . .
C4 C -0.1027(3) -1.1311(3) 0.55908(10) 0.0307 1.0000 Uani . .
C5 C -0.1222(3) -1.0631(3) 0.58368(11) 0.0297 1.0000 Uani . .
C6 C -0.1620(3) -0.9684(3) 0.57455(9) 0.0215 1.0000 Uani . .
C7 C -0.2294(3) -0.8009(3) 0.56533(9) 0.0171 1.0000 Uani . .
C8 C -0.2155(3) -0.5845(2) 0.44207(9) 0.0185 1.0000 Uani . .
C9 C -0.2511(3) -0.5257(3) 0.41533(11) 0.0248 1.0000 Uani . .
C10 C -0.3548(3) -0.5387(2) 0.40301(10) 0.0231 1.0000 Uani . .
C11 C -0.4248(3) -0.6076(2) 0.41712(9) 0.0231 1.0000 Uani . .
C12 C -0.3903(2) -0.6653(2) 0.44402(8) 0.0170 1.0000 Uani . .
C13 C -0.4587(3) -0.7375(2) 0.46116(10) 0.0179 1.0000 Uani . .
C14 C -0.5642(3) -0.7662(3) 0.45192(11) 0.0223 1.0000 Uani . .
C15 C -0.6216(2) -0.8332(2) 0.47113(10) 0.0239 1.0000 Uani . .
C16 C -0.5754(2) -0.8712(2) 0.49986(10) 0.0224 1.0000 Uani . .
C17 C -0.4706(3) -0.8426(2) 0.50776(9) 0.0172 1.0000 Uani . .
Ir1 Ir -0.2500 -0.7500 0.49387(4) 0.0126 1.0000 Uani S T
N1 N -0.2177(2) -0.8458(2) 0.53655(8) 0.0150 1.0000 Uani . .
S1 S -0.19432(6) -0.86840(5) 0.59993(4) 0.0239 1.0000 Uani . .
N2 N -0.2826(3) -0.6546(2) 0.45681(9) 0.0266 1.0000 Uani . .
N3 N -0.41271(18) -0.77841(19) 0.48903(8) 0.0150 1.0000 Uani . .
P1 P 0.0000 -0.5000 0.59817(6) 0.0301 1.0000 Uani S T
F1 F -0.0200(2) -0.6182(2) 0.59741(10) 0.0610 1.0000 Uani . .
F3 F -0.0925(3) -0.4861(3) 0.62522(10) 0.0834 1.0000 Uani . .
F2 F -0.0899(2) -0.48959(19) 0.56987(8) 0.0416 1.0000 Uani . .
H21 H -0.1667 -0.9984 0.4939 0.0290 1.0000 Uiso R .
H31 H -0.1042 -1.1543 0.5099 0.0310 1.0000 Uiso R .
H41 H -0.0780 -1.1949 0.5646 0.0390 1.0000 Uiso R .
H51 H -0.1095 -1.0784 0.6058 0.0360 1.0000 Uiso R .
H81 H -0.1455 -0.5752 0.4502 0.0230 1.0000 Uiso R .
H91 H -0.2054 -0.4779 0.4060 0.0300 1.0000 Uiso R .
H101 H -0.3774 -0.5012 0.3849 0.0270 1.0000 Uiso R .
H111 H -0.4943 -0.6157 0.4085 0.0290 1.0000 Uiso R .
H141 H -0.5954 -0.7396 0.4329 0.0290 1.0000 Uiso R .
H151 H -0.6909 -0.8534 0.4648 0.0290 1.0000 Uiso R .
H161 H -0.6142 -0.9144 0.5136 0.0290 1.0000 Uiso R .
H171 H -0.4386 -0.8682 0.5269 0.0220 1.0000 Uiso R .

loop_
_atom_site_aniso_label
_atom_site_aniso_U_11
_atom_site_aniso_U_22
_atom_site_aniso_U_33
_atom_site_aniso_U_23
_atom_site_aniso_U_13
_atom_site_aniso_U_12
C1 0.0082(11) 0.0177(14) 0.0181(17) 0.0058(12) -0.0007(11) -0.0001(11)
C2 0.0206(16) 0.0212(15) 0.023(2) 0.0025(14) 0.0029(14) 0.0012(11)
C3 0.0283(16) 0.0207(15) 0.028(2) 0.0050(14) 0.0003(14) 0.0005(13)
C4 0.0274(17) 0.0235(17) 0.041(2) 0.0084(16) 0.0015(15) 0.0042(13)
C5 0.0346(19) 0.0290(18) 0.025(2) 0.0134(15) -0.0068(16) 0.0030(15)
C6 0.0227(18) 0.0244(17) 0.0175(18) 0.0044(15) -0.0023(13) 0.0006(13)
C7 0.0167(13) 0.0213(16) 0.0134(17) 0.0004(14) 0.0007(13) -0.0036(13)
C8 0.0158(16) 0.0237(16) 0.0160(17) -0.0038(13) 0.0034(13) 0.0026(14)
C9 0.040(2) 0.0195(19) 0.015(2) 0.0017(16) 0.0117(13) 0.0045(14)
C10 0.0334(16) 0.0231(17) 0.0128(16) 0.0041(14) -0.0008(14) 0.0089(14)
C11 0.0280(16) 0.0260(17) 0.0152(15) -0.0006(12) -0.0027(13) 0.0079(13)
C12 0.0220(14) 0.0167(13) 0.0124(17) -0.0009(12) -0.0006(13) 0.0049(12)
C13 0.0206(18) 0.0184(15) 0.015(2) -0.0044(12) -0.0053(15) 0.0057(12)
C14 0.0221(17) 0.0250(15) 0.020(2) -0.0044(14) -0.0039(15) 0.0011(13)
C15 0.0136(14) 0.0231(18) 0.035(2) -0.0055(15) -0.0050(13) 0.0001(12)
C16 0.0210(14) 0.0176(14) 0.028(2) -0.0001(14) 0.0014(14) -0.0021(11)
C17 0.0160(12) 0.0208(15) 0.0148(17) -0.0005(12) 0.0002(13) 0.0025(13)
Ir1 0.01491(8) 0.01329(8) 0.00947(10) 0.0000 0.0000 0.00023(6)
N1 0.0132(11) 0.0162(13) 0.0155(15) 0.0051(10) -0.0041(12) -0.0038(11)
S1 0.0324(3) 0.0272(3) 0.0121(3) 0.0043(3) -0.0030(3) 0.0002(3)
N2 0.0366(18) 0.0208(15) 0.0225(17) -0.0038(12) 0.0023(16) 0.0053(15)
N3 0.0156(11) 0.0157(11) 0.0137(14) -0.0025(12) 0.0014(10) 0.0015(9)
P1 0.0291(8) 0.0458(10) 0.0153(8) 0.0000 0.0000 -0.0102(4)
F1 0.0578(13) 0.0486(17) 0.077(2) 0.0245(17) -0.0087(17) -0.0171(12)
F3 0.072(2) 0.136(3) 0.043(2) -0.0359(19) 0.0330(19) -0.0492(19)
F2 0.0292(14) 0.0588(17) 0.0366(17) 0.0042(11) -0.0079(12) 0.0010(9)

loop_
_atom_type_symbol
_atom_type_scat_dispersion_real
_atom_type_scat_dispersion_imag
_atom_type_scat_Cromer_Mann_a1
_atom_type_scat_Cromer_Mann_b1
_atom_type_scat_Cromer_Mann_a2
_atom_type_scat_Cromer_Mann_b2
_atom_type_scat_Cromer_Mann_a3
_atom_type_scat_Cromer_Mann_b3
_atom_type_scat_Cromer_Mann_a4
_atom_type_scat_Cromer_Mann_b4
_atom_type_scat_Cromer_Mann_c
_atom_type_scat_source
C 0.0181 0.0091 2.3100 20.8439 1.0200 10.2075 1.5886 0.5687 0.8650 51.6512 0.2156 'International Tables Vol C 4.2.6.8 and 6.1.1.4'
H 0.0000 0.0000 0.4930 10.5109 0.3229 26.1257 0.1402 3.1424 0.0408 57.7998 0.0030 'International Tables Vol C 4.2.6.8 and 6.1.1.4'
N 0.0311 0.0180 12.2126 0.0057 3.1322 9.8933 2.0125 28.9975 1.1663 0.5826 -11.5290 'International Tables Vol C 4.2.6.8 and 6.1.1.4'
F 0.0727 0.0534 3.5392 10.2825 2.6412 4.2944 1.5170 0.2615 1.0243 26.1476 0.2776 'International Tables Vol C 4.2.6.8 and 6.1.1.4'
P 0.2955 0.4335 6.4345 1.9067 4.1791 27.1570 1.7800 0.5260 1.4908 68.1645 1.1149 'International Tables Vol C 4.2.6.8 and 6.1.1.4'
S 0.3331 0.5567 6.9053 1.4679 5.2034 22.2151 1.4379 0.2536 1.5863 56.1720 0.8669 'International Tables Vol C 4.2.6.8 and 6.1.1.4'
Ir -4.7710 6.5667 27.3049 1.5928 16.7296 8.8655 15.6115 0.4179 5.8338 45.0011 11.4722 'International Tables Vol C 4.2.6.8 and 6.1.1.4'

loop_
_geom_angle_atom_site_label_1
_geom_angle_site_symmetry_1
_geom_angle_atom_site_label_2
_geom_angle_atom_site_label_3
_geom_angle_site_symmetry_3
_geom_angle
_geom_angle_publ_flag
C2 . C1 C6 . 120.4(3) yes
C2 . C1 N1 . 126.4(3) yes
C6 . C1 N1 . 113.2(3) yes
C1 . C2 C3 . 117.1(4) yes
C1 . C2 H21 . 121.5 no
C3 . C2 H21 . 121.4 no
C2 . C3 C4 . 122.7(4) yes
C2 . C3 H31 . 118.5 no
C4 . C3 H31 . 118.8 no
C3 . C4 C5 . 121.0(3) yes
C3 . C4 H41 . 119.5 no
C5 . C4 H41 . 119.5 no
C4 . C5 C6 . 117.9(3) yes
C4 . C5 H51 . 121.6 no
C6 . C5 H51 . 120.5 no
C1 . C6 C5 . 120.9(3) yes
C1 . C6 S1 . 110.8(2) yes
C5 . C6 S1 . 128.3(3) yes
C7 14_434 C7 N1 . 117.71(19) yes
C7 14_434 C7 S1 . 125.39(12) yes
N1 . C7 S1 . 116.9(3) yes
C9 . C8 N2 . 121.5(3) yes
C9 . C8 H81 . 119.1 no
N2 . C8 H81 . 119.4 no
C8 . C9 C10 . 119.7(3) yes
C8 . C9 H91 . 120.4 no
C10 . C9 H91 . 119.9 no
C9 . C10 C11 . 120.7(3) yes
C9 . C10 H101 . 119.6 no
C11 . C10 H101 . 119.7 no
C10 . C11 C12 . 119.8(3) yes
C10 . C11 H111 . 119.7 no
C12 . C11 H111 . 120.4 no
C11 . C12 C13 . 124.0(3) yes
C11 . C12 N2 . 120.4(3) yes
C13 . C12 N2 . 115.6(3) yes
C12 . C13 C14 . 126.1(3) yes
C12 . C13 N3 . 114.5(3) yes
C14 . C13 N3 . 119.3(3) yes
C13 . C14 C15 . 120.1(3) yes
C13 . C14 H141 . 119.7 no
C15 . C14 H141 . 120.2 no
C14 . C15 C16 . 119.9(3) yes
C14 . C15 H151 . 120.2 no
C16 . C15 H151 . 120.0 no
C15 . C16 C17 . 118.3(3) yes
C15 . C16 H161 . 120.9 no
C17 . C16 H161 . 120.8 no
C16 . C17 N3 . 122.6(3) yes
C16 . C17 H171 . 118.9 no
N3 . C17 H171 . 118.4 no
N1 14_434 Ir1 N3 14_434 98.34(11) yes
N1 14_434 Ir1 N2 14_434 176.11(13) yes
N3 14_434 Ir1 N2 14_434 81.42(13) yes
N1 14_434 Ir1 N1 . 75.72(15) yes
N3 14_434 Ir1 N1 . 90.33(10) yes
N2 14_434 Ir1 N1 . 100.39(10) yes
N1 14_434 Ir1 N2 . 100.39(10) yes
N3 14_434 Ir1 N2 . 90.39(13) yes
N2 14_434 Ir1 N2 . 83.50(18) yes
N1 . Ir1 N2 . 176.11(13) yes
N1 14_434 Ir1 N3 . 90.33(10) yes
N3 14_434 Ir1 N3 . 169.04(16) yes
N2 14_434 Ir1 N3 . 90.39(13) yes
N1 . Ir1 N3 . 98.34(11) yes
N2 . Ir1 N3 . 81.42(13) yes
Ir1 . N1 C1 . 135.3(2) yes
Ir1 . N1 C7 . 114.2(2) yes
C1 . N1 C7 . 110.3(3) yes
C6 . S1 C7 . 88.87(17) yes
C12 . N2 C8 . 117.8(3) yes
C12 . N2 Ir1 . 113.0(2) yes
C8 . N2 Ir1 . 129.1(3) yes
Ir1 . N3 C13 . 114.1(2) yes
Ir1 . N3 C17 . 125.5(2) yes
C13 . N3 C17 . 119.7(3) yes
F1 15_444 P1 F2 15_444 88.03(16) yes
F1 15_444 P1 F3 15_444 91.0(2) yes
F2 15_444 P1 F3 15_444 89.18(19) yes
F1 15_444 P1 F1 . 177.8(3) yes
F2 15_444 P1 F1 . 90.39(17) yes
F3 15_444 P1 F1 . 90.48(19) yes
F1 15_444 P1 F3 . 90.48(19) yes
F2 15_444 P1 F3 . 177.3(2) yes
F3 15_444 P1 F3 . 93.1(3) yes
F1 . P1 F3 . 91.0(2) yes
F1 15_444 P1 F2 . 90.39(17) yes
F2 15_444 P1 F2 . 88.6(2) yes
F3 15_444 P1 F2 . 177.3(2) yes
F1 . P1 F2 . 88.03(16) yes
F3 . P1 F2 . 89.18(19) yes

loop_
_geom_bond_atom_site_label_1
_geom_bond_atom_site_label_2
_geom_bond_site_symmetry_2
_geom_bond_distance
_geom_bond_publ_flag
C1 C2 . 1.400(5) yes
C1 C6 . 1.406(4) yes
C1 N1 . 1.402(4) yes
C2 C3 . 1.380(5) yes
C2 H21 . 0.930 no
C3 C4 . 1.387(5) yes
C3 H31 . 0.930 no
C4 C5 . 1.366(6) yes
C4 H41 . 0.930 no
C5 C6 . 1.405(5) yes
C5 H51 . 0.930 no
C6 S1 . 1.728(4) yes
C7 C7 14_434 1.451(7) yes
C7 N1 . 1.314(4) yes
C7 S1 . 1.716(4) yes
C8 C9 . 1.403(5) yes
C8 N2 . 1.382(5) yes
C8 H81 . 0.930 no
C9 C10 . 1.380(5) yes
C9 H91 . 0.930 no
C10 C11 . 1.382(5) yes
C10 H101 . 0.930 no
C11 C12 . 1.397(4) yes
C11 H111 . 0.930 no
C12 C13 . 1.454(5) yes
C12 N2 . 1.429(4) yes
C13 C14 . 1.404(5) yes
C13 N3 . 1.372(5) yes
C14 C15 . 1.377(5) yes
C14 H141 . 0.930 no
C15 C16 . 1.387(5) yes
C15 H151 . 0.930 no
C16 C17 . 1.382(4) yes
C16 H161 . 0.930 no
C17 N3 . 1.346(4) yes
C17 H171 . 0.930 no
Ir1 N1 14_434 2.181(3) yes
Ir1 N3 14_434 2.046(2) yes
Ir1 N2 14_434 2.005(3) yes
Ir1 N1 . 2.181(3) yes
Ir1 N2 . 2.005(3) yes
Ir1 N3 . 2.046(2) yes
P1 F1 15_444 1.596(3) yes
P1 F2 15_444 1.595(3) yes
P1 F3 15_444 1.587(4) yes
P1 F1 . 1.596(3) yes
P1 F3 . 1.587(4) yes
P1 F2 . 1.595(3) yes
